data_2009286
loop_
_publ_author_name
'Stahl, Ingfried'
'Schomberg, Iris'
'Frenzen, Gerlinde'

_publ_section_title
;
 2-Benzoyl-2-methyl-1,3-dithiane
;
_journal_issue 12
_journal_name_full 'Acta Crystallographica Section C'
_journal_page_first 2179
_journal_page_last 2182
_journal_paper_doi 10.1107/S010827019901135X
_journal_volume 55
_journal_year 1999
_chemical_formula_moiety 'C12 H14 O S2'
_chemical_formula_sum 'C12 H14 O S2'
_chemical_formula_weight 238.35
_chemical_name_common ' 2-benzoyl-2-methyl-1,3-dithiane'
_chemical_name_systematic ' (2-methyl-1,3-dithian-2-yl)phenylmethanone'
_space_group_IT_number 14
_symmetry_cell_setting monoclinic
_symmetry_space_group_name_Hall '-P 2yn'
_symmetry_space_group_name_H-M 'P 1 21/n 1'
_audit_creation_method SHELXL-97
_cell_angle_alpha 90.00
_cell_angle_beta 106.610(10)
_cell_angle_gamma 90.00
_cell_formula_units_Z 4
_cell_length_a 6.0560(10)
_cell_length_b 26.822(3)
_cell_length_c 7.7130(10)
_cell_measurement_reflns_used 25
_cell_measurement_temperature 298(2)
_cell_measurement_theta_max 18
_cell_measurement_theta_min 16
_cell_volume 1200.6(3)
_computing_cell_refinement 'CAD4 EXPRESS'
_computing_data_collection 'CAD4 EXPRESS (Enraf-Nonius, 1995)'
_computing_data_reduction 'XCAD4 (Harms, 1993)'
_computing_molecular_graphics 'ZORTEP (Zsolnai, 1993)'
_computing_structure_refinement 'SHELXL97 (Sheldrick, 1997)'
_computing_structure_solution 'SHELXS97 (Sheldrick, 1990)'
_diffrn_ambient_temperature 298(2)
_diffrn_measured_fraction_theta_full 0.971
_diffrn_measured_fraction_theta_max 0.971
_diffrn_measurement_device_type 'Enraf Nonius CAD4'
_diffrn_measurement_method \w
_diffrn_radiation_monochromator graphite
_diffrn_radiation_source 'fine-focus sealed tube'
_diffrn_radiation_type MoK\a
_diffrn_radiation_wavelength 0.71073
_diffrn_reflns_av_R_equivalents 0.0324
_diffrn_reflns_av_sigmaI/netI 0.0476
_diffrn_reflns_limit_h_max 7
_diffrn_reflns_limit_h_min -7
_diffrn_reflns_limit_k_max 0
_diffrn_reflns_limit_k_min -31
_diffrn_reflns_limit_l_max 9
_diffrn_reflns_limit_l_min -9
_diffrn_reflns_number 4196
_diffrn_reflns_theta_full 25.01
_diffrn_reflns_theta_max 25.01
_diffrn_reflns_theta_min 1.52
_diffrn_standards_decay_% 1
_diffrn_standards_interval_time 120
_diffrn_standards_number 2
_exptl_absorpt_coefficient_mu 0.414
_exptl_absorpt_correction_T_max 1.000
_exptl_absorpt_correction_T_min 0.738
_exptl_absorpt_correction_type refdelf
_exptl_absorpt_process_details '(Walker & Stuart, 1983)'
_exptl_crystal_colour colourless
_exptl_crystal_density_diffrn 1.319
_exptl_crystal_density_method 'not measured'
_exptl_crystal_description plate
_exptl_crystal_F_000 504
_exptl_crystal_size_max 0.60
_exptl_crystal_size_mid 0.40
_exptl_crystal_size_min 0.10
_refine_diff_density_max 0.193
_refine_diff_density_min -0.160
_refine_ls_extinction_method none
_refine_ls_goodness_of_fit_ref 0.999
_refine_ls_hydrogen_treatment constr
_refine_ls_matrix_type full
_refine_ls_number_parameters 136
_refine_ls_number_reflns 2107
_refine_ls_number_restraints 0
_refine_ls_restrained_S_all 0.999
_refine_ls_R_factor_all 0.0698
_refine_ls_R_factor_gt 0.0384
_refine_ls_shift/su_max 0.000
_refine_ls_shift/su_mean 0.000
_refine_ls_structure_factor_coef Fsqd
_refine_ls_weighting_details 'w = 1/[\s^2^(Fo^2^)+(0.0339P)^2^+0.0388P] where P=(Fo^2^+2Fc^2^)/3'
_refine_ls_weighting_scheme calc
_refine_ls_wR_factor_ref 0.0790
_reflns_number_gt 1433
_reflns_number_total 2107
_reflns_threshold_expression I>2\s(I)
_cod_data_source_file jz1341.cif
_cod_data_source_block iris1
_cod_depositor_comments
;
The following automatic conversions were performed:

'_refine_ls_weighting_scheme' value 'calc w =
1/[\s^2^(Fo^2^)+(0.0339P)^2^+0.0388P] where P=(Fo^2^+2Fc^2^)/3' was
changed to 'calc'. New tag '_refine_ls_weighting_details' was
created. The value of the new tag was set to 'w =
1/[\s^2^(Fo^2^)+(0.0339P)^2^+0.0388P] where P=(Fo^2^+2Fc^2^)/3'.

Automatic conversion script
Id: cif_fix_values 3143 2015-03-26 13:38:13Z robertas 
;
_cod_original_sg_symbol_H-M 'P 21/n'
_cod_database_code 2009286
_cod_database_fobs_code 2009286

loop_
_symmetry_equiv_pos_as_xyz
'x, y, z'
'-x+1/2, y+1/2, -z+1/2'
'-x, -y, -z'
'x-1/2, -y-1/2, z-1/2'

loop_
_atom_site_label
_atom_site_fract_x
_atom_site_fract_y
_atom_site_fract_z
_atom_site_U_iso_or_equiv
_atom_site_adp_type
_atom_site_calc_flag
_atom_site_refinement_flags
_atom_site_occupancy
_atom_site_disorder_assembly
_atom_site_disorder_group
_atom_site_type_symbol
S1 0.37624(12) 0.09115(3) 0.40490(9) 0.0496(2) Uani d . 1 . . S
S2 0.71989(12) 0.04519(2) 0.23704(10) 0.0527(2) Uani d . 1 . . S
O 0.8045(3) 0.15407(6) 0.2869(2) 0.0515(5) Uani d . 1 . . O
C1 0.2665(5) 0.11647(11) 0.1805(4) 0.0613(8) Uani d . 1 . . C
H1A 0.1048 0.1245 0.1593 0.074 Uiso calc R 1 . . H
H1B 0.3477 0.1472 0.1731 0.074 Uiso calc R 1 . . H
C2 0.2910(5) 0.08150(12) 0.0334(4) 0.0675(9) Uani d . 1 . . C
H2A 0.2233 0.0496 0.0482 0.081 Uiso calc R 1 . . H
H2B 0.2053 0.0949 -0.0832 0.081 Uiso calc R 1 . . H
C3 0.5372(5) 0.07341(10) 0.0342(3) 0.0587(8) Uani d . 1 . . C
H3A 0.6028 0.1054 0.0167 0.070 Uiso calc R 1 . . H
H3B 0.5382 0.0525 -0.0681 0.070 Uiso calc R 1 . . H
C4 0.6799(4) 0.08300(8) 0.4208(3) 0.0368(5) Uani d . 1 . . C
C4A 0.7924(5) 0.05344(9) 0.5918(3) 0.0559(7) Uani d . 1 . . C
H4A1 0.9546 0.0505 0.6063 0.084 Uiso calc R 1 . . H
H4A2 0.7248 0.0208 0.5823 0.084 Uiso calc R 1 . . H
H4A3 0.7686 0.0704 0.6946 0.084 Uiso calc R 1 . . H
C5 0.7803(4) 0.13567(8) 0.4232(3) 0.0370(6) Uani d . 1 . . C
C6 0.8538(4) 0.16485(8) 0.5955(3) 0.0377(6) Uani d . 1 . . C
C7 0.7348(5) 0.16723(9) 0.7242(3) 0.0480(6) Uani d . 1 . . C
H7 0.6014 0.1485 0.7092 0.058 Uiso calc R 1 . . H
C8 0.8127(6) 0.19726(10) 0.8746(3) 0.0601(8) Uani d . 1 . . C
H8 0.7312 0.1989 0.9600 0.072 Uiso calc R 1 . . H
C9 1.0101(6) 0.22472(11) 0.8983(4) 0.0690(9) Uani d . 1 . . C
H9 1.0638 0.2445 1.0008 0.083 Uiso calc R 1 . . H
C10 1.1284(5) 0.22308(11) 0.7710(4) 0.0660(8) Uani d . 1 . . C
H10 1.2609 0.2421 0.7865 0.079 Uiso calc R 1 . . H
C11 1.0517(5) 0.19339(9) 0.6212(3) 0.0515(7) Uani d . 1 . . C
H11 1.1332 0.1924 0.5357 0.062 Uiso calc R 1 . . H

loop_
_atom_site_aniso_label
_atom_site_aniso_U_11
_atom_site_aniso_U_22
_atom_site_aniso_U_33
_atom_site_aniso_U_12
_atom_site_aniso_U_13
_atom_site_aniso_U_23
S1 0.0410(4) 0.0598(4) 0.0498(4) -0.0057(3) 0.0160(3) -0.0012(3)
S2 0.0539(4) 0.0456(4) 0.0577(4) 0.0015(3) 0.0143(3) -0.0154(3)
O 0.0700(13) 0.0480(10) 0.0405(10) -0.0117(9) 0.0223(9) -0.0009(8)
C1 0.0404(16) 0.075(2) 0.0608(19) 0.0075(15) 0.0025(13) 0.0046(16)
C2 0.060(2) 0.083(2) 0.0465(17) -0.0085(17) -0.0046(15) 0.0004(16)
C3 0.075(2) 0.0624(18) 0.0397(15) -0.0147(15) 0.0171(14) -0.0144(13)
C4 0.0362(14) 0.0362(13) 0.0355(13) 0.0001(10) 0.0065(10) 0.0000(11)
C4A 0.0664(19) 0.0370(14) 0.0531(17) -0.0007(13) -0.0010(14) 0.0075(12)
C5 0.0325(13) 0.0374(13) 0.0398(14) 0.0056(10) 0.0084(11) 0.0004(11)
C6 0.0447(15) 0.0291(12) 0.0371(14) 0.0013(11) 0.0082(11) 0.0018(10)
C7 0.0637(17) 0.0417(14) 0.0399(15) -0.0041(13) 0.0169(13) 0.0002(12)
C8 0.093(2) 0.0519(16) 0.0371(16) -0.0023(17) 0.0220(16) -0.0043(13)
C9 0.100(3) 0.0485(17) 0.0472(18) -0.0119(17) 0.0036(17) -0.0138(14)
C10 0.068(2) 0.0537(17) 0.067(2) -0.0185(15) 0.0061(17) -0.0141(15)
C11 0.0538(17) 0.0478(16) 0.0531(17) -0.0067(13) 0.0156(14) -0.0053(13)

loop_
_atom_type_symbol
_atom_type_description
_atom_type_scat_dispersion_real
_atom_type_scat_dispersion_imag
_atom_type_scat_source
C C 0.0033 0.0016 'International Tables Vol C Tables 4.2.6.8 and 6.1.1.4'
H H 0.0000 0.0000 'International Tables Vol C Tables 4.2.6.8 and 6.1.1.4'
O O 0.0106 0.0060 'International Tables Vol C Tables 4.2.6.8 and 6.1.1.4'
S S 0.1246 0.1234 'International Tables Vol C Tables 4.2.6.8 and 6.1.1.4'

loop_
_geom_angle_atom_site_label_1
_geom_angle_atom_site_label_2
_geom_angle_atom_site_label_3
_geom_angle
_geom_angle_publ_flag
C1 S1 C4 101.42(12) yes
C3 S2 C4 104.90(12) yes
C2 C1 S1 113.5(2) yes
C3 C2 C1 113.3(2) yes
C2 C3 S2 115.2(2) yes
C4A C4 C5 113.02(18) no
C4A C4 S2 105.01(16) no
C5 C4 S2 112.50(15) no
C4A C4 S1 108.29(17) no
C5 C4 S1 106.20(15) no
S2 C4 S1 111.86(12) no
O C5 C6 118.7(2) no
O C5 C4 120.8(2) no
C6 C5 C4 120.53(19) no
C7 C6 C11 118.5(2) no
C7 C6 C5 125.2(2) no
C11 C6 C5 116.2(2) no
C8 C7 C6 120.4(3) no
C9 C8 C7 120.1(3) no
C8 C9 C10 120.1(3) no
C11 C10 C9 120.1(3) no
C10 C11 C6 120.8(3) no

loop_
_geom_bond_atom_site_label_1
_geom_bond_atom_site_label_2
_geom_bond_site_symmetry_2
_geom_bond_distance
_geom_bond_publ_flag
S1 C1 . 1.801(3) yes
S1 C4 . 1.821(2) yes
S2 C3 . 1.804(3) yes
S2 C4 . 1.814(2) yes
O C5 . 1.207(3) no
C1 C2 . 1.511(4) yes
C2 C3 . 1.505(4) yes
C4 C4A . 1.523(3) yes
C4 C5 . 1.536(3) yes
C5 C6 . 1.496(3) no
C6 C7 . 1.385(3) no
C6 C11 . 1.388(3) no
C7 C8 . 1.380(3) no
C8 C9 . 1.371(4) no
C9 C10 . 1.371(4) no
C10 C11 . 1.371(4) no

loop_
_geom_torsion_atom_site_label_1
_geom_torsion_atom_site_label_2
_geom_torsion_atom_site_label_3
_geom_torsion_atom_site_label_4
_geom_torsion
_geom_torsion_publ_flag
C4 S1 C1 C2 62.4(2) no
S1 C1 C2 C3 -68.5(3) yes
C1 C2 C3 S2 61.9(3) yes
C4 S2 C3 C2 -51.9(2) no
C3 S2 C4 C4A 168.47(17) no
C3 S2 C4 C5 -68.22(18) no
C3 S2 C4 S1 51.23(15) yes
C1 S1 C4 C4A -170.47(17) no
C1 S1 C4 C5 67.87(18) no
C1 S1 C4 S2 -55.22(15) yes
C4A C4 C5 O 143.0(2) no
S2 C4 C5 O 24.2(3) yes
S1 C4 C5 O -98.5(2) yes
C4A C4 C5 C6 -36.0(3) no
S2 C4 C5 C6 -154.70(17) no
S1 C4 C5 C6 82.6(2) no
O C5 C6 C7 139.6(2) yes
C4 C5 C6 C7 -41.4(3) no
O C5 C6 C11 -37.1(3) yes
C4 C5 C6 C11 141.8(2) no
C11 C6 C7 C8 -0.2(4) no
C5 C6 C7 C8 -176.9(2) no
C6 C7 C8 C9 -0.5(4) no
C7 C8 C9 C10 1.1(5) no
C8 C9 C10 C11 -1.0(5) no
C9 C10 C11 C6 0.3(4) no
C7 C6 C11 C10 0.3(4) no
C5 C6 C11 C10 177.3(2) no

loop_
_cod_related_entry_id
_cod_related_entry_database
_cod_related_entry_code
1 ChemSpider 9054465
